data_4021548
loop_
_publ_author_name
'W. Brian Jennings'
'Brid M. Farrell'
'John F. Malone'

_publ_contact_author
;
    Dr. J. F. Malone
    School of Chemistry
    Queen's University of Belfast
    Belfast
    BT9 5AG
    UK
;
_publ_contact_author_email j.malone@qub.ac.uk
_publ_contact_author_phone '00 44 2890 974349'
_publ_section_title
;
 Stereodynamics and Edge-to-Face CH-\p Aromatic
 Interactions in o-Phenethyl-Substituted Biaryls
;
_journal_name_full 'Journal of Organic Chemistry'
_journal_page_first 2277
_journal_page_last 2282
_journal_paper_doi 10.1021/jo0520902
_journal_volume 71
_journal_year 2006
_chemical_formula_moiety 'C26 H24 O'
_chemical_formula_sum 'C26 H24 O'
_chemical_formula_weight 352.45
_chemical_melting_point 66
_chemical_name_systematic
; 
 ? 
;
_space_group_IT_number 4
_symmetry_cell_setting monoclinic
_symmetry_space_group_name_Hall 'P 2yb'
_symmetry_space_group_name_H-M 'P 1 21 1'
_atom_sites_solution_hydrogens difmap
_atom_sites_solution_primary direct
_atom_sites_solution_secondary difmap
_audit_creation_method SHELXL-97
_cell_angle_alpha 90.00
_cell_angle_beta 98.89(3)
_cell_angle_gamma 90.00
_cell_formula_units_Z 2
_cell_length_a 7.5263(15)
_cell_length_b 16.602(3)
_cell_length_c 7.8093(16)
_cell_measurement_temperature 293(2)
_cell_volume 964.1(3)
_computing_cell_refinement 'Siemens P3/V2000'
_computing_data_collection 'Siemens P3/V2000'
_computing_data_reduction 'Siemens P3/V2000'
_computing_molecular_graphics 'Bruker SHELXTL'
_computing_publication_material 'SHELXL-97; enCIFer (CCDC, 2000)'
_computing_structure_refinement 'SHELXL-97 (Sheldrick, 1997)'
_computing_structure_solution 'SHELXS-97 (Sheldrick, 1990)'
_diffrn_ambient_temperature 293(2)
_diffrn_measured_fraction_theta_full 0.912
_diffrn_measured_fraction_theta_max 0.912
_diffrn_measurement_device_type 'Siemens P3 diffractometer'
_diffrn_measurement_method 'omega scans'
_diffrn_radiation_monochromator graphite
_diffrn_radiation_source 'fine-focus sealed tube'
_diffrn_radiation_type CuK\a
_diffrn_radiation_wavelength 1.54178
_diffrn_reflns_av_R_equivalents 0.0843
_diffrn_reflns_av_sigmaI/netI 0.0520
_diffrn_reflns_limit_h_max 6
_diffrn_reflns_limit_h_min 0
_diffrn_reflns_limit_k_max 17
_diffrn_reflns_limit_k_min 0
_diffrn_reflns_limit_l_max 8
_diffrn_reflns_limit_l_min -8
_diffrn_reflns_number 1265
_diffrn_reflns_theta_full 54.95
_diffrn_reflns_theta_max 54.95
_diffrn_reflns_theta_min 5.33
_exptl_absorpt_coefficient_mu 0.551
_exptl_absorpt_correction_T_max 0.7975
_exptl_absorpt_correction_T_min 0.7588
_exptl_absorpt_correction_type none
_exptl_crystal_colour colourless
_exptl_crystal_density_diffrn 1.214
_exptl_crystal_density_method 'not measured'
_exptl_crystal_description blocks
_exptl_crystal_F_000 376
_exptl_crystal_size_max 0.53
_exptl_crystal_size_mid 0.47
_exptl_crystal_size_min 0.43
_refine_diff_density_max 0.150
_refine_diff_density_min -0.168
_refine_diff_density_rms 0.039
_refine_ls_abs_structure_details 'Flack H D (1983), Acta Cryst. A39, 876-881'
_refine_ls_abs_structure_Flack -0.4(9)
_refine_ls_extinction_coef 0.044(4)
_refine_ls_extinction_expression Fc^*^=kFc[1+0.001xFc^2^\l^3^/sin(2\q)]^-1/4^
_refine_ls_extinction_method SHELXL
_refine_ls_goodness_of_fit_ref 1.059
_refine_ls_hydrogen_treatment mixed
_refine_ls_matrix_type full
_refine_ls_number_parameters 248
_refine_ls_number_reflns 1155
_refine_ls_number_restraints 1
_refine_ls_restrained_S_all 1.058
_refine_ls_R_factor_all 0.0491
_refine_ls_R_factor_gt 0.0429
_refine_ls_shift/su_max 0.000
_refine_ls_shift/su_mean 0.000
_refine_ls_structure_factor_coef Fsqd
_refine_ls_weighting_details 'calc w=1/[\s^2^(Fo^2^)+(0.0675P)^2^+0.2565P] where P=(Fo^2^+2Fc^2^)/3'
_refine_ls_weighting_scheme calc
_refine_ls_wR_factor_gt 0.1115
_refine_ls_wR_factor_ref 0.1166
_reflns_number_gt 1034
_reflns_number_total 1155
_reflns_threshold_expression >2sigma(I)
_cod_data_source_file jo0520902si20051005_102419.cif
_cod_original_sg_symbol_H-M 'P 21'
_cod_database_code 4021548

loop_
_symmetry_equiv_pos_as_xyz
'x, y, z'
'-x, y+1/2, -z'

loop_
_atom_site_label
_atom_site_type_symbol
_atom_site_fract_x
_atom_site_fract_y
_atom_site_fract_z
_atom_site_U_iso_or_equiv
_atom_site_adp_type
_atom_site_occupancy
_atom_site_symmetry_multiplicity
_atom_site_calc_flag
_atom_site_refinement_flags
O1 O 0.2182(6) 0.7794(3) 1.0979(4) 0.0593(12) Uani 1 1 d .
H1 H 0.1790 0.7491 1.1662 0.089 Uiso 1 1 calc R
C1 C 0.0075(7) 0.7704(3) 0.5234(6) 0.0325(13) Uani 1 1 d .
C2 C -0.1646(8) 0.7997(4) 0.4971(7) 0.0493(16) Uani 1 1 d .
H2 H -0.1866 0.8496 0.5440 0.059 Uiso 1 1 calc R
C3 C -0.3096(9) 0.7576(4) 0.4023(8) 0.065(2) Uani 1 1 d .
H3 H -0.4249 0.7793 0.3878 0.078 Uiso 1 1 calc R
C4 C -0.2793(9) 0.6842(5) 0.3315(8) 0.0651(19) Uani 1 1 d .
H4 H -0.3751 0.6558 0.2702 0.078 Uiso 1 1 calc R
C5 C -0.1039(8) 0.6511(3) 0.3505(6) 0.0428(15) Uani 1 1 d .
C6 C -0.0692(12) 0.5755(4) 0.2747(8) 0.063(2) Uani 1 1 d .
H6 H -0.1637 0.5454 0.2159 0.075 Uiso 1 1 calc R
C7 C 0.1015(11) 0.5476(4) 0.2888(8) 0.0605(19) Uani 1 1 d .
H7 H 0.1223 0.4979 0.2406 0.073 Uiso 1 1 calc R
C8 C 0.2473(9) 0.5915(4) 0.3737(7) 0.0517(17) Uani 1 1 d .
H8 H 0.3639 0.5723 0.3776 0.062 Uiso 1 1 calc R
C9 C 0.2172(8) 0.6630(3) 0.4510(6) 0.0378(14) Uani 1 1 d .
H9 H 0.3142 0.6910 0.5114 0.045 Uiso 1 1 calc R
C10 C 0.0424(7) 0.6954(3) 0.4418(6) 0.0313(13) Uani 1 1 d .
C11 C 0.1573(6) 0.8186(3) 0.6214(6) 0.0303(12) Uani 1 1 d .
C12 C 0.2067(7) 0.8204(3) 0.8039(6) 0.0343(12) Uani 1 1 d .
C13 C 0.3468(8) 0.8708(3) 0.8725(7) 0.0463(15) Uani 1 1 d .
H13 H 0.3791 0.8731 0.9923 0.056 Uiso 1 1 calc R
C14 C 0.4401(8) 0.9175(3) 0.7710(7) 0.0507(16) Uani 1 1 d .
H14 H 0.5321 0.9511 0.8222 0.061 Uiso 1 1 calc R
C15 C 0.3963(7) 0.9142(3) 0.5931(7) 0.0471(15) Uani 1 1 d .
H15 H 0.4600 0.9443 0.5224 0.057 Uiso 1 1 calc R
C16 C 0.2562(7) 0.8654(3) 0.5226(6) 0.0392(13) Uani 1 1 d .
H16 H 0.2261 0.8637 0.4026 0.047 Uiso 1 1 calc R
C17 C 0.1098(7) 0.7723(3) 0.9296(6) 0.0389(14) Uani 1 1 d .
C18 C 0.0786(7) 0.6823(3) 0.8861(6) 0.0365(13) Uani 1 1 d .
H18A H 0.0193 0.6588 0.9760 0.044 Uiso 1 1 calc R
H18B H -0.0052 0.6790 0.7787 0.044 Uiso 1 1 calc R
C19 C 0.2390(7) 0.6297(3) 0.8668(6) 0.0325(13) Uani 1 1 d .
C20 C 0.2049(7) 0.5489(3) 0.8141(6) 0.0353(14) Uani 1 1 d .
C21 C 0.3490(9) 0.4996(3) 0.7924(7) 0.0492(16) Uani 1 1 d .
H21 H 0.3276 0.4462 0.7594 0.059 Uiso 1 1 calc R
C22 C 0.5225(9) 0.5282(4) 0.8187(8) 0.0521(17) Uani 1 1 d .
H22 H 0.6170 0.4944 0.8026 0.063 Uiso 1 1 calc R
C23 C 0.5563(9) 0.6064(4) 0.8687(8) 0.0567(18) Uani 1 1 d .
H23 H 0.6734 0.6260 0.8851 0.068 Uiso 1 1 calc R
C24 C 0.4149(8) 0.6563(4) 0.8947(7) 0.0444(15) Uani 1 1 d .
H24 H 0.4393 0.7090 0.9317 0.053 Uiso 1 1 calc R
C25 C -0.0740(8) 0.8099(4) 0.9446(8) 0.0624(18) Uani 1 1 d .
H25A H -0.0581 0.8656 0.9766 0.094 Uiso 1 1 calc R
H25B H -0.1270 0.7818 1.0316 0.094 Uiso 1 1 calc R
H25C H -0.1515 0.8058 0.8352 0.094 Uiso 1 1 calc R
C26 C 0.0179(8) 0.5159(4) 0.7788(8) 0.0516(16) Uani 1 1 d .
H26A H 0.0227 0.4589 0.7588 0.077 Uiso 1 1 calc R
H26B H -0.0472 0.5417 0.6782 0.077 Uiso 1 1 calc R
H26C H -0.0419 0.5258 0.8768 0.077 Uiso 1 1 calc R

loop_
_atom_site_aniso_label
_atom_site_aniso_U_11
_atom_site_aniso_U_22
_atom_site_aniso_U_33
_atom_site_aniso_U_23
_atom_site_aniso_U_13
_atom_site_aniso_U_12
O1 0.093(3) 0.054(2) 0.031(2) 0.0007(18) 0.0112(19) -0.022(2)
C1 0.025(4) 0.039(3) 0.035(3) 0.001(2) 0.010(2) -0.005(3)
C2 0.038(4) 0.055(4) 0.056(3) -0.002(3) 0.009(3) 0.001(3)
C3 0.038(5) 0.088(5) 0.071(4) -0.009(4) 0.013(3) 0.002(4)
C4 0.043(5) 0.092(5) 0.061(4) -0.005(4) 0.009(3) -0.028(4)
C5 0.047(4) 0.047(3) 0.037(3) -0.001(3) 0.013(3) -0.014(3)
C6 0.088(6) 0.051(4) 0.052(4) -0.004(3) 0.020(3) -0.026(4)
C7 0.104(6) 0.031(3) 0.050(4) -0.001(3) 0.022(4) -0.005(4)
C8 0.071(5) 0.041(3) 0.047(3) 0.005(3) 0.022(3) 0.013(4)
C9 0.045(4) 0.036(3) 0.034(3) 0.006(2) 0.011(2) 0.003(3)
C10 0.033(4) 0.035(3) 0.028(3) 0.007(2) 0.009(2) -0.006(3)
C11 0.032(3) 0.026(2) 0.035(3) -0.001(2) 0.013(2) 0.001(2)
C12 0.040(4) 0.031(3) 0.033(3) -0.002(2) 0.012(2) -0.005(3)
C13 0.058(4) 0.041(3) 0.039(3) 0.000(3) 0.004(3) -0.011(3)
C14 0.055(4) 0.039(3) 0.058(4) 0.000(3) 0.009(3) -0.016(3)
C15 0.049(4) 0.046(3) 0.050(3) 0.001(3) 0.018(3) -0.006(3)
C16 0.042(4) 0.040(3) 0.037(3) 0.005(3) 0.008(2) -0.004(3)
C17 0.050(4) 0.037(3) 0.031(3) -0.005(2) 0.010(2) -0.007(3)
C18 0.040(4) 0.033(3) 0.038(3) 0.008(2) 0.009(2) -0.009(3)
C19 0.033(4) 0.039(3) 0.025(3) 0.004(2) 0.002(2) -0.004(3)
C20 0.043(4) 0.031(3) 0.031(3) 0.001(2) 0.005(2) -0.008(3)
C21 0.061(5) 0.037(3) 0.050(3) 0.000(3) 0.009(3) 0.005(4)
C22 0.043(5) 0.051(4) 0.063(4) 0.005(3) 0.010(3) 0.011(3)
C23 0.035(4) 0.064(4) 0.069(4) 0.014(3) 0.001(3) -0.002(4)
C24 0.042(5) 0.041(3) 0.049(3) 0.004(3) 0.002(3) -0.003(3)
C25 0.080(5) 0.048(4) 0.070(4) -0.002(3) 0.047(3) 0.010(4)
C26 0.052(5) 0.039(3) 0.062(4) -0.004(3) 0.003(3) -0.011(3)

loop_
_atom_type_symbol
_atom_type_description
_atom_type_scat_dispersion_real
_atom_type_scat_dispersion_imag
_atom_type_scat_source
C C 0.0181 0.0091 'International Tables Vol C Tables 4.2.6.8 and 6.1.1.4'
H H 0.0000 0.0000 'International Tables Vol C Tables 4.2.6.8 and 6.1.1.4'
O O 0.0492 0.0322 'International Tables Vol C Tables 4.2.6.8 and 6.1.1.4'

loop_
_geom_angle_atom_site_label_1
_geom_angle_atom_site_label_2
_geom_angle_atom_site_label_3
_geom_angle
C2 C1 C10 118.3(5)
C2 C1 C11 120.5(5)
C10 C1 C11 121.0(4)
C1 C2 C3 122.8(6)
C4 C3 C2 119.3(6)
C3 C4 C5 120.8(6)
C4 C5 C10 119.3(5)
C4 C5 C6 121.6(6)
C10 C5 C6 119.0(6)
C7 C6 C5 119.9(6)
C6 C7 C8 121.7(6)
C9 C8 C7 119.5(6)
C8 C9 C10 121.7(6)
C9 C10 C5 118.1(5)
C9 C10 C1 122.6(4)
C5 C10 C1 119.3(5)
C16 C11 C12 117.8(4)
C16 C11 C1 116.3(4)
C12 C11 C1 125.9(4)
C13 C12 C11 117.9(4)
C13 C12 C17 118.3(4)
C11 C12 C17 123.8(4)
C14 C13 C12 122.8(5)
C13 C14 C15 119.7(5)
C16 C15 C14 118.4(5)
C15 C16 C11 123.4(5)
O1 C17 C12 106.5(4)
O1 C17 C25 106.7(4)
C12 C17 C25 111.1(4)
O1 C17 C18 109.0(4)
C12 C17 C18 115.7(4)
C25 C17 C18 107.6(5)
C19 C18 C17 118.9(4)
C24 C19 C20 118.4(5)
C24 C19 C18 123.9(4)
C20 C19 C18 117.7(5)
C21 C20 C19 119.0(5)
C21 C20 C26 119.4(5)
C19 C20 C26 121.6(5)
C22 C21 C20 121.2(5)
C23 C22 C21 120.1(6)
C22 C23 C24 119.7(6)
C19 C24 C23 121.6(5)

loop_
_geom_bond_atom_site_label_1
_geom_bond_atom_site_label_2
_geom_bond_distance
O1 C17 1.441(6)
C1 C2 1.369(8)
C1 C10 1.441(7)
C1 C11 1.494(7)
C2 C3 1.406(8)
C3 C4 1.372(10)
C4 C5 1.416(9)
C5 C10 1.421(7)
C5 C6 1.430(9)
C6 C7 1.354(9)
C7 C8 1.397(9)
C8 C9 1.366(8)
C9 C10 1.413(7)
C11 C16 1.390(7)
C11 C12 1.416(6)
C12 C13 1.387(7)
C12 C17 1.535(7)
C13 C14 1.376(8)
C14 C15 1.379(8)
C15 C16 1.375(7)
C17 C25 1.538(8)
C17 C18 1.542(7)
C18 C19 1.517(8)
C19 C24 1.381(7)
C19 C20 1.414(7)
C20 C21 1.390(8)
C20 C26 1.496(8)
C21 C22 1.375(8)
C22 C23 1.368(9)
C23 C24 1.388(8)

loop_
_geom_torsion_atom_site_label_1
_geom_torsion_atom_site_label_2
_geom_torsion_atom_site_label_3
_geom_torsion_atom_site_label_4
_geom_torsion
C10 C1 C2 C3 3.7(8)
C11 C1 C2 C3 178.4(5)
C1 C2 C3 C4 -0.4(9)
C2 C3 C4 C5 -1.0(9)
C3 C4 C5 C10 -1.1(8)
C3 C4 C5 C6 -178.8(6)
C4 C5 C6 C7 176.9(5)
C10 C5 C6 C7 -0.8(8)
C5 C6 C7 C8 -1.0(9)
C6 C7 C8 C9 2.7(8)
C7 C8 C9 C10 -2.5(7)
C8 C9 C10 C5 0.7(7)
C8 C9 C10 C1 179.5(5)
C4 C5 C10 C9 -176.8(5)
C6 C5 C10 C9 1.0(7)
C4 C5 C10 C1 4.3(7)
C6 C5 C10 C1 -177.9(5)
C2 C1 C10 C9 175.6(5)
C11 C1 C10 C9 0.8(6)
C2 C1 C10 C5 -5.6(6)
C11 C1 C10 C5 179.7(5)
C2 C1 C11 C16 -95.1(6)
C10 C1 C11 C16 79.5(6)
C2 C1 C11 C12 85.1(7)
C10 C1 C11 C12 -100.3(6)
C16 C11 C12 C13 2.1(7)
C1 C11 C12 C13 -178.2(5)
C16 C11 C12 C17 179.7(5)
C1 C11 C12 C17 -0.5(8)
C11 C12 C13 C14 -1.0(8)
C17 C12 C13 C14 -178.8(5)
C12 C13 C14 C15 -0.9(9)
C13 C14 C15 C16 1.7(8)
C14 C15 C16 C11 -0.6(9)
C12 C11 C16 C15 -1.3(8)
C1 C11 C16 C15 178.9(5)
C13 C12 C17 O1 -12.1(6)
C11 C12 C17 O1 170.3(5)
C13 C12 C17 C25 103.7(6)
C11 C12 C17 C25 -74.0(6)
C13 C12 C17 C18 -133.3(5)
C11 C12 C17 C18 49.1(7)
O1 C17 C18 C19 -63.7(6)
C12 C17 C18 C19 56.2(6)
C25 C17 C18 C19 -178.9(4)
C17 C18 C19 C24 3.5(7)
C17 C18 C19 C20 -175.3(4)
C24 C19 C20 C21 0.0(7)
C18 C19 C20 C21 178.9(4)
C24 C19 C20 C26 -179.1(5)
C18 C19 C20 C26 -0.2(6)
C19 C20 C21 C22 -0.9(7)
C26 C20 C21 C22 178.2(5)
C20 C21 C22 C23 0.6(8)
C21 C22 C23 C24 0.8(9)
C20 C19 C24 C23 1.4(7)
C18 C19 C24 C23 -177.5(5)
C22 C23 C24 C19 -1.8(9)

loop_
_cod_related_entry_id
_cod_related_entry_database
_cod_related_entry_code
1 ChemSpider 30658530
